data_4077915
loop_
_publ_author_name
'Perez-Gavilan, Ariane'
'Carroll, Patrick J.'
'Sneddon, Larry G.'

_publ_section_title
;
 Efficient and Systematic Click-Based Synthetic Routes to Amino Acid
 Functionalized Metallatricarbadecaboranes
;
_journal_issue 7
_journal_name_full Organometallics
_journal_page_first 2741
_journal_paper_doi 10.1021/om201044r
_journal_volume 31
_journal_year 2012
_chemical_formula_sum 'C19 H27 B7 Fe Si'
_chemical_formula_weight 415.02
_space_group_IT_number 61
_symmetry_cell_setting orthorhombic
_symmetry_Int_Tables_number 61
_symmetry_space_group_name_Hall '-P 2ac 2ab'
_symmetry_space_group_name_H-M 'P b c a'
_atom_sites_solution_hydrogens geom
_atom_sites_solution_primary direct
_audit_creation_method SHELXL-97
_cell_angle_alpha 90.00
_cell_angle_beta 90.00
_cell_angle_gamma 90.00
_cell_formula_units_Z 8
_cell_length_a 19.3158(4)
_cell_length_b 8.8170(2)
_cell_length_c 25.1475(5)
_cell_measurement_temperature 143(1)
_cell_volume 4282.81(16)
_computing_data_collection 'Bruker APEX2'
_computing_data_reduction 'Bruker SAINT'
_computing_structure_refinement 'SHELXL-97 (Sheldrick, 2008)'
_computing_structure_solution 'SHELXS-97 (Sheldrick, 2008)'
_diffrn_ambient_temperature 143(1)
_diffrn_measured_fraction_theta_full 1.000
_diffrn_measured_fraction_theta_max 1.000
_diffrn_measurement_device 'CCD Area Detector'
_diffrn_measurement_device_type 'Bruker APEXII'
_diffrn_measurement_method 'phi and omega scans'
_diffrn_radiation_monochromator graphite
_diffrn_radiation_source 'sealed tube'
_diffrn_radiation_type MoK\a
_diffrn_radiation_wavelength 0.71073
_diffrn_reflns_av_R_equivalents 0.0412
_diffrn_reflns_av_sigmaI/netI 0.0160
_diffrn_reflns_limit_h_max 24
_diffrn_reflns_limit_h_min -25
_diffrn_reflns_limit_k_max 11
_diffrn_reflns_limit_k_min -11
_diffrn_reflns_limit_l_max 32
_diffrn_reflns_limit_l_min -32
_diffrn_reflns_number 83077
_diffrn_reflns_theta_full 27.51
_diffrn_reflns_theta_max 27.51
_diffrn_reflns_theta_min 1.62
_exptl_absorpt_coefficient_mu 0.762
_exptl_absorpt_correction_T_max 0.7456
_exptl_absorpt_correction_T_min 0.6943
_exptl_absorpt_correction_type multi-scan
_exptl_absorpt_process_details '(SADABS; Sheldrick, 2007)'
_exptl_crystal_density_diffrn 1.287
_exptl_crystal_density_method 'not measured'
_exptl_crystal_F_000 1728
_exptl_crystal_size_max 0.32
_exptl_crystal_size_mid 0.08
_exptl_crystal_size_min 0.03
_refine_diff_density_max 0.330
_refine_diff_density_min -0.218
_refine_diff_density_rms 0.046
_refine_ls_extinction_method none
_refine_ls_goodness_of_fit_ref 0.993
_refine_ls_hydrogen_treatment refall
_refine_ls_matrix_type full
_refine_ls_number_parameters 362
_refine_ls_number_reflns 4921
_refine_ls_number_restraints 0
_refine_ls_restrained_S_all 0.993
_refine_ls_R_factor_all 0.0390
_refine_ls_R_factor_gt 0.0286
_refine_ls_shift/su_max 0.000
_refine_ls_shift/su_mean 0.000
_refine_ls_structure_factor_coef Fsqd
_refine_ls_weighting_details 'calc w=1/[\s^2^(Fo^2^)+(0.0338P)^2^+2.6486P] where P=(Fo^2^+2Fc^2^)/3'
_refine_ls_weighting_scheme calc
_refine_ls_wR_factor_gt 0.0663
_refine_ls_wR_factor_ref 0.0714
_reflns_number_gt 4146
_reflns_number_total 4921
_reflns_threshold_expression >2sigma(I)
_cod_data_source_file om201044r_si_002.cif
_cod_data_source_block UP3402-CMPD2
_cod_depositor_comments
;
The following automatic conversions were performed:
'_atom_site_symetry_multiplicity' tag replaced with
'_atom_site_symmetry_multiplicity'.

Automatic conversion script
Id: cif_correct_tags 1440 2010-10-19 06:21:57Z saulius 
;
_cod_original_sg_symbol_H-M 'P b c a '
_cod_database_code 4077915

loop_
_symmetry_equiv_pos_as_xyz
'x, y, z'
'-x+1/2, y+1/2, z'
'x, -y+1/2, z+1/2'
'-x+1/2, -y, z+1/2'
'-x, -y, -z'
'x-1/2, -y-1/2, -z'
'-x, y-1/2, -z-1/2'
'x-1/2, y, -z-1/2'

loop_
_atom_site_label
_atom_site_type_symbol
_atom_site_fract_x
_atom_site_fract_y
_atom_site_fract_z
_atom_site_U_iso_or_equiv
_atom_site_adp_type
_atom_site_occupancy
_atom_site_symmetry_multiplicity
_atom_site_calc_flag
Fe1 Fe 0.101125(10) 0.16565(2) 0.424107(8) 0.01889(7) Uani 1 1 d
C2 C 0.10853(7) 0.16211(16) 0.34547(6) 0.0203(3) Uani 1 1 d
C3 C 0.06983(9) -0.03162(17) 0.45046(6) 0.0264(3) Uani 1 1 d
C4 C 0.03786(8) 0.09320(17) 0.35102(6) 0.0229(3) Uani 1 1 d
B5 B 0.16442(10) 0.0421(2) 0.36476(7) 0.0275(4) Uani 1 1 d
B6 B 0.14196(10) -0.0702(2) 0.42445(8) 0.0323(4) Uani 1 1 d
B7 B 0.01186(9) -0.00123(19) 0.40839(7) 0.0243(3) Uani 1 1 d
B8 B 0.10196(11) -0.0067(2) 0.31378(7) 0.0302(4) Uani 1 1 d
B9 B 0.06363(11) -0.1747(2) 0.40852(8) 0.0322(4) Uani 1 1 d
B10 B 0.03559(11) -0.1007(2) 0.34794(7) 0.0296(4) Uani 1 1 d
B11 B 0.12662(12) -0.1449(2) 0.35870(8) 0.0345(4) Uani 1 1 d
C12 C 0.11992(8) 0.29857(16) 0.31138(6) 0.0207(3) Uani 1 1 d
C13 C 0.06634(8) 0.40120(18) 0.30121(6) 0.0250(3) Uani 1 1 d
C14 C 0.07656(9) 0.52548(18) 0.26851(6) 0.0266(3) Uani 1 1 d
C15 C 0.14076(8) 0.55052(17) 0.24466(6) 0.0241(3) Uani 1 1 d
C16 C 0.19462(8) 0.44942(18) 0.25529(6) 0.0258(3) Uani 1 1 d
C17 C 0.18425(8) 0.32565(18) 0.28822(6) 0.0247(3) Uani 1 1 d
C18 C 0.15050(9) 0.67537(18) 0.20864(6) 0.0276(3) Uani 1 1 d
C19 C 0.15836(9) 0.77575(18) 0.17658(6) 0.0291(3) Uani 1 1 d
C20 C 0.11561(15) 0.8442(3) 0.06589(10) 0.0531(6) Uani 1 1 d
C21 C 0.25598(10) 0.9444(3) 0.10320(8) 0.0393(4) Uani 1 1 d
C22 C 0.12673(15) 1.0981(2) 0.14865(10) 0.0503(6) Uani 1 1 d
C23 C 0.06027(10) 0.3109(2) 0.48049(7) 0.0330(4) Uani 1 1 d
C24 C 0.08436(12) 0.3932(2) 0.43578(7) 0.0404(5) Uani 1 1 d
C25 C 0.15601(12) 0.3658(2) 0.43061(7) 0.0426(5) Uani 1 1 d
C26 C 0.17622(10) 0.2656(2) 0.47122(7) 0.0397(4) Uani 1 1 d
C27 C 0.11729(9) 0.2335(2) 0.50218(7) 0.0316(4) Uani 1 1 d
Si1 Si 0.16473(2) 0.91926(5) 0.123586(17) 0.02601(10) Uani 1 1 d
H3 H 0.0602(9) -0.050(2) 0.4857(8) 0.032(5) Uiso 1 1 d
H4 H -0.0005(10) 0.144(2) 0.3336(8) 0.033(5) Uiso 1 1 d
H5 H 0.2171(10) 0.062(2) 0.3568(7) 0.035(5) Uiso 1 1 d
H6 H 0.1845(10) -0.116(2) 0.4476(8) 0.043(5) Uiso 1 1 d
H7 H -0.0432(9) 0.008(2) 0.4159(7) 0.026(4) Uiso 1 1 d
H8 H 0.1052(9) -0.003(2) 0.2719(8) 0.032(5) Uiso 1 1 d
H9 H 0.0469(10) -0.282(2) 0.4234(7) 0.037(5) Uiso 1 1 d
H10 H -0.0039(10) -0.153(2) 0.3240(8) 0.043(6) Uiso 1 1 d
H11 H 0.1550(10) -0.241(2) 0.3447(9) 0.050(6) Uiso 1 1 d
H13 H 0.0218(9) 0.386(2) 0.3160(7) 0.026(4) Uiso 1 1 d
H14 H 0.0406(9) 0.596(2) 0.2621(7) 0.028(4) Uiso 1 1 d
H16 H 0.2375(9) 0.465(2) 0.2400(7) 0.029(5) Uiso 1 1 d
H17 H 0.2230(9) 0.259(2) 0.2947(7) 0.030(5) Uiso 1 1 d
H20a H 0.0706(17) 0.827(3) 0.0762(11) 0.087(10) Uiso 1 1 d
H20b H 0.1369(15) 0.759(4) 0.0535(13) 0.095(11) Uiso 1 1 d
H20c H 0.1161(12) 0.911(3) 0.0385(11) 0.066(7) Uiso 1 1 d
H21a H 0.2742(13) 0.853(3) 0.0922(10) 0.065(8) Uiso 1 1 d
H21b H 0.2596(12) 1.009(3) 0.0732(9) 0.055(7) Uiso 1 1 d
H21c H 0.2836(11) 0.995(3) 0.1277(9) 0.053(7) Uiso 1 1 d
H22a H 0.0799(15) 1.079(3) 0.1619(11) 0.080(9) Uiso 1 1 d
H22b H 0.1246(13) 1.164(3) 0.1241(10) 0.063(7) Uiso 1 1 d
H22c H 0.1526(14) 1.139(3) 0.1766(12) 0.076(9) Uiso 1 1 d
H23 H 0.0154(11) 0.307(2) 0.4923(8) 0.043(6) Uiso 1 1 d
H24 H 0.0581(11) 0.450(3) 0.4167(9) 0.051(7) Uiso 1 1 d
H25 H 0.1846(11) 0.400(3) 0.4056(9) 0.052(6) Uiso 1 1 d
H26 H 0.2232(11) 0.224(3) 0.4762(9) 0.055(6) Uiso 1 1 d
H27 H 0.1170(11) 0.166(2) 0.5313(9) 0.047(6) Uiso 1 1 d

loop_
_atom_site_aniso_label
_atom_site_aniso_U_11
_atom_site_aniso_U_22
_atom_site_aniso_U_33
_atom_site_aniso_U_23
_atom_site_aniso_U_13
_atom_site_aniso_U_12
Fe1 0.02110(11) 0.01851(11) 0.01706(11) 0.00241(8) 0.00076(8) -0.00076(8)
C2 0.0229(7) 0.0198(7) 0.0180(6) 0.0014(6) 0.0035(5) 0.0010(6)
C3 0.0378(9) 0.0185(7) 0.0228(8) 0.0056(6) 0.0064(7) 0.0017(6)
C4 0.0272(7) 0.0204(7) 0.0211(7) 0.0017(6) 0.0006(6) -0.0024(6)
B5 0.0278(9) 0.0256(9) 0.0290(9) 0.0045(7) 0.0090(7) 0.0057(7)
B6 0.0351(10) 0.0286(9) 0.0331(10) 0.0100(8) 0.0039(8) 0.0113(8)
B7 0.0297(9) 0.0173(8) 0.0260(8) 0.0007(7) 0.0072(7) -0.0033(7)
B8 0.0428(10) 0.0233(9) 0.0244(9) -0.0024(7) 0.0106(8) -0.0003(8)
B9 0.0480(12) 0.0171(8) 0.0315(9) 0.0034(7) 0.0103(8) 0.0035(8)
B10 0.0413(10) 0.0192(8) 0.0282(9) -0.0037(7) 0.0063(8) -0.0041(8)
B11 0.0455(11) 0.0217(9) 0.0365(10) 0.0003(8) 0.0134(9) 0.0099(8)
C12 0.0263(7) 0.0198(7) 0.0159(6) 0.0011(5) 0.0007(5) -0.0008(6)
C13 0.0248(7) 0.0261(8) 0.0240(7) 0.0038(6) 0.0019(6) 0.0014(6)
C14 0.0317(8) 0.0245(8) 0.0235(7) 0.0035(6) -0.0020(6) 0.0051(7)
C15 0.0359(8) 0.0206(7) 0.0159(6) 0.0008(6) -0.0016(6) -0.0026(6)
C16 0.0281(8) 0.0279(8) 0.0215(7) 0.0026(6) 0.0040(6) -0.0038(6)
C17 0.0260(7) 0.0253(8) 0.0230(7) 0.0037(6) 0.0009(6) 0.0024(6)
C18 0.0357(8) 0.0245(8) 0.0225(7) -0.0007(6) -0.0009(6) -0.0010(7)
C19 0.0363(9) 0.0252(8) 0.0258(8) 0.0040(7) 0.0016(7) -0.0007(7)
C20 0.0625(15) 0.0542(14) 0.0425(12) 0.0203(11) -0.0206(11) -0.0234(12)
C21 0.0371(10) 0.0455(12) 0.0354(10) 0.0028(9) 0.0061(8) -0.0064(9)
C22 0.0677(15) 0.0317(10) 0.0515(13) 0.0166(10) 0.0223(12) 0.0137(10)
C23 0.0382(9) 0.0319(9) 0.0290(8) -0.0145(7) 0.0014(7) -0.0017(7)
C24 0.0729(14) 0.0179(8) 0.0303(9) -0.0053(7) -0.0142(9) 0.0013(9)
C25 0.0608(13) 0.0421(11) 0.0248(8) -0.0010(8) 0.0032(8) -0.0331(10)
C26 0.0311(9) 0.0549(12) 0.0330(9) -0.0026(8) -0.0054(7) -0.0168(9)
C27 0.0400(9) 0.0353(9) 0.0195(7) 0.0008(7) -0.0050(7) -0.0132(8)
Si1 0.0306(2) 0.0224(2) 0.0250(2) 0.00775(17) 0.00042(17) -0.00264(18)

loop_
_atom_type_symbol
_atom_type_description
_atom_type_scat_dispersion_real
_atom_type_scat_dispersion_imag
_atom_type_scat_source
C C 0.0033 0.0016 'International Tables Vol C Tables 4.2.6.8 and 6.1.1.4'
H H 0.0000 0.0000 'International Tables Vol C Tables 4.2.6.8 and 6.1.1.4'
B B 0.0013 0.0007 'International Tables Vol C Tables 4.2.6.8 and 6.1.1.4'
Si Si 0.0817 0.0704 'International Tables Vol C Tables 4.2.6.8 and 6.1.1.4'
Fe Fe 0.3463 0.8444 'International Tables Vol C Tables 4.2.6.8 and 6.1.1.4'

loop_
_geom_angle_atom_site_label_1
_geom_angle_atom_site_label_2
_geom_angle_atom_site_label_3
_geom_angle
C3 Fe1 C2 110.25(6)
C3 Fe1 C24 140.47(8)
C2 Fe1 C24 99.75(7)
C3 Fe1 C25 153.02(7)
C2 Fe1 C25 93.18(7)
C24 Fe1 C25 40.07(9)
C3 Fe1 C23 101.56(7)
C2 Fe1 C23 136.16(7)
C24 Fe1 C23 40.22(8)
C25 Fe1 C23 67.18(8)
C3 Fe1 C26 113.64(8)
C2 Fe1 C26 121.80(7)
C24 Fe1 C26 67.22(9)
C25 Fe1 C26 39.75(8)
C23 Fe1 C26 67.12(8)
C3 Fe1 C27 88.99(7)
C2 Fe1 C27 159.52(6)
C24 Fe1 C27 66.85(7)
C25 Fe1 C27 66.52(7)
C23 Fe1 C27 39.66(7)
C26 Fe1 C27 39.70(7)
C3 Fe1 B5 87.80(7)
C2 Fe1 B5 44.00(6)
C24 Fe1 B5 131.58(8)
C25 Fe1 B5 100.97(8)
C23 Fe1 B5 167.77(7)
C26 Fe1 B5 102.01(8)
C27 Fe1 B5 134.09(7)
C3 Fe1 B6 43.72(7)
C2 Fe1 B6 87.92(7)
C24 Fe1 B6 165.68(8)
C25 Fe1 B6 128.06(9)
C23 Fe1 B6 135.40(7)
C26 Fe1 B6 98.46(8)
C27 Fe1 B6 102.27(8)
B5 Fe1 B6 49.25(7)
C3 Fe1 C4 81.93(6)
C2 Fe1 C4 40.20(5)
C24 Fe1 C4 107.58(7)
C25 Fe1 C4 125.03(7)
C23 Fe1 C4 121.19(6)
C26 Fe1 C4 161.61(7)
C27 Fe1 C4 156.43(6)
B5 Fe1 C4 67.54(6)
B6 Fe1 C4 86.09(7)
C3 Fe1 B7 42.13(7)
C2 Fe1 B7 82.68(6)
C24 Fe1 B7 122.09(8)
C25 Fe1 B7 160.87(8)
C23 Fe1 B7 103.18(7)
C26 Fe1 B7 153.60(7)
C27 Fe1 B7 117.35(6)
B5 Fe1 B7 89.05(7)
B6 Fe1 B7 70.65(7)
C4 Fe1 B7 44.46(6)
C12 C2 C4 120.90(13)
C12 C2 B5 127.73(13)
C4 C2 B5 108.68(13)
C12 C2 B8 116.69(12)
C4 C2 B8 67.64(11)
B5 C2 B8 66.96(12)
C12 C2 Fe1 124.77(10)
C4 C2 Fe1 81.26(8)
B5 C2 Fe1 75.81(9)
B8 C2 Fe1 118.54(10)
B7 C3 B6 112.90(14)
B7 C3 B9 69.28(12)
B6 C3 B9 68.51(13)
B7 C3 Fe1 80.78(9)
B6 C3 Fe1 77.18(10)
B9 C3 Fe1 119.05(11)
B7 C3 H3 122.5(11)
B6 C3 H3 122.7(11)
B9 C3 H3 118.0(12)
Fe1 C3 H3 122.9(12)
C2 C4 B10 115.05(13)
C2 C4 B7 122.24(13)
B10 C4 B7 63.40(10)
C2 C4 B8 61.33(10)
B10 C4 B8 60.07(10)
B7 C4 B8 113.52(12)
C2 C4 Fe1 58.54(7)
B10 C4 Fe1 109.11(10)
B7 C4 Fe1 67.87(8)
B8 C4 Fe1 100.84(10)
C2 C4 H4 117.8(11)
B10 C4 H4 114.9(11)
B7 C4 H4 112.0(11)
B8 C4 H4 121.4(11)
Fe1 C4 H4 129.7(11)
C2 B5 B11 107.89(14)
C2 B5 B8 59.31(10)
B11 B5 B8 57.00(11)
C2 B5 B6 116.43(13)
B11 B5 B6 59.08(11)
B8 B5 B6 106.91(13)
C2 B5 Fe1 60.18(8)
B11 B5 Fe1 106.38(10)
B8 B5 Fe1 103.06(10)
B6 B5 Fe1 65.61(8)
C2 B5 H5 119.4(10)
B11 B5 H5 121.6(10)
B8 B5 H5 123.3(10)
B6 B5 H5 118.0(10)
Fe1 B5 H5 125.6(10)
C3 B6 B11 108.29(15)
C3 B6 B9 57.63(11)
B11 B6 B9 58.38(12)
C3 B6 B5 115.38(13)
B11 B6 B5 59.34(11)
B9 B6 B5 106.72(14)
C3 B6 Fe1 59.10(8)
B11 B6 Fe1 106.23(11)
B9 B6 Fe1 100.24(10)
B5 B6 Fe1 65.14(8)
C3 B6 H6 121.8(11)
B11 B6 H6 118.8(11)
B9 B6 H6 124.3(11)
B5 B6 H6 117.1(11)
Fe1 B6 H6 128.0(11)
C3 B7 C4 115.87(13)
C3 B7 B10 107.65(13)
C4 B7 B10 57.55(9)
C3 B7 B9 57.55(11)
C4 B7 B9 104.12(12)
B10 B7 B9 57.22(10)
C3 B7 Fe1 57.09(8)
C4 B7 Fe1 67.67(7)
B10 B7 Fe1 105.29(10)
B9 B7 Fe1 97.16(10)
C3 B7 H7 126.7(9)
C4 B7 H7 113.0(9)
B10 B7 H7 115.6(9)
B9 B7 H7 127.0(9)
Fe1 B7 H7 131.0(9)
C2 B8 B11 106.94(14)
C2 B8 B10 103.87(12)
B11 B8 B10 63.12(12)
C2 B8 C4 51.03(8)
B11 B8 C4 101.32(12)
B10 B8 C4 57.89(10)
C2 B8 B5 53.73(9)
B11 B8 B5 61.42(12)
B10 B8 B5 104.63(13)
C4 B8 B5 88.47(11)
C2 B8 H8 116.1(10)
B11 B8 H8 131.0(10)
B10 B8 H8 123.1(10)
C4 B8 H8 123.4(10)
B5 B8 H8 131.3(10)
C3 B9 B10 107.18(13)
C3 B9 B11 106.88(14)
B10 B9 B11 62.52(12)
C3 B9 B6 53.86(11)
B10 B9 B6 105.18(13)
B11 B9 B6 60.48(12)
C3 B9 B7 53.17(10)
B10 B9 B7 61.00(10)
B11 B9 B7 104.57(12)
B6 B9 B7 91.83(12)
C3 B9 H9 118.5(10)
B10 B9 H9 122.9(10)
B11 B9 H9 126.0(10)
B6 B9 H9 128.7(10)
B7 B9 H9 125.3(10)
C4 B10 B9 109.04(13)
C4 B10 B8 62.04(10)
B9 B10 B8 112.22(15)
C4 B10 B7 59.06(9)
B9 B10 B7 61.78(11)
B8 B10 B7 111.56(13)
C4 B10 B11 100.51(13)
B9 B10 B11 59.35(11)
B8 B10 B11 57.82(11)
B7 B10 B11 102.89(13)
C4 B10 H10 118.3(11)
B9 B10 H10 123.1(11)
B8 B10 H10 116.7(11)
B7 B10 H10 119.8(11)
B11 B10 H10 132.4(11)
B8 B11 B9 112.24(14)
B8 B11 B6 112.77(13)
B9 B11 B6 61.13(12)
B8 B11 B5 61.58(11)
B9 B11 B5 110.71(13)
B6 B11 B5 61.57(11)
B8 B11 B10 59.06(11)
B9 B11 B10 58.13(11)
B6 B11 B10 102.50(13)
B5 B11 B10 101.95(12)
B8 B11 H11 119.1(12)
B9 B11 H11 117.9(12)
B6 B11 H11 120.4(12)
B5 B11 H11 122.9(11)
B10 B11 H11 128.0(11)
C17 C12 C13 118.22(14)
C17 C12 C2 120.63(13)
C13 C12 C2 121.14(13)
C14 C13 C12 121.02(15)
C14 C13 H13 118.4(11)
C12 C13 H13 120.5(11)
C13 C14 C15 120.49(15)
C13 C14 H14 121.1(11)
C15 C14 H14 118.4(11)
C14 C15 C16 118.63(14)
C14 C15 C18 120.55(15)
C16 C15 C18 120.80(14)
C17 C16 C15 120.67(14)
C17 C16 H16 119.9(11)
C15 C16 H16 119.4(11)
C16 C17 C12 120.95(15)
C16 C17 H17 117.8(11)
C12 C17 H17 121.3(11)
C19 C18 C15 177.14(17)
C18 C19 Si1 174.65(16)
Si1 C20 H20a 108.8(18)
Si1 C20 H20b 109(2)
H20a C20 H20b 113(3)
Si1 C20 H20c 111.0(16)
H20a C20 H20c 110(2)
H20b C20 H20c 106(2)
Si1 C21 H21a 110.1(15)
Si1 C21 H21b 111.2(14)
H21a C21 H21b 105(2)
Si1 C21 H21c 114.9(14)
H21a C21 H21c 113(2)
H21b C21 H21c 101.5(19)
Si1 C22 H22a 109.7(16)
Si1 C22 H22b 110.8(17)
H22a C22 H22b 109(2)
Si1 C22 H22c 111.8(17)
H22a C22 H22c 108(2)
H22b C22 H22c 108(2)
C27 C23 C24 107.40(17)
C27 C23 Fe1 70.50(10)
C24 C23 Fe1 69.35(10)
C27 C23 H23 126.6(13)
C24 C23 H23 126.0(13)
Fe1 C23 H23 124.0(13)
C25 C24 C23 107.92(17)
C25 C24 Fe1 70.41(11)
C23 C24 Fe1 70.43(10)
C25 C24 H24 128.8(15)
C23 C24 H24 123.3(15)
Fe1 C24 H24 125.6(15)
C26 C25 C24 108.25(16)
C26 C25 Fe1 70.31(10)
C24 C25 Fe1 69.52(10)
C26 C25 H25 123.6(15)
C24 C25 H25 128.1(15)
Fe1 C25 H25 123.3(15)
C25 C26 C27 107.66(18)
C25 C26 Fe1 69.94(10)
C27 C26 Fe1 70.39(10)
C25 C26 H26 125.5(13)
C27 C26 H26 126.8(13)
Fe1 C26 H26 124.0(13)
C23 C27 C26 108.75(17)
C23 C27 Fe1 69.84(9)
C26 C27 Fe1 69.90(10)
C23 C27 H27 127.0(13)
C26 C27 H27 124.1(13)
Fe1 C27 H27 123.4(13)
C19 Si1 C22 108.21(9)
C19 Si1 C21 110.29(9)
C22 Si1 C21 111.74(11)
C19 Si1 C20 106.65(9)
C22 Si1 C20 111.57(14)
C21 Si1 C20 108.26(12)

loop_
_geom_bond_atom_site_label_1
_geom_bond_atom_site_label_2
_geom_bond_distance
Fe1 C3 1.9570(15)
Fe1 C2 1.9828(14)
Fe1 C24 2.0533(18)
Fe1 C25 2.0650(18)
Fe1 C23 2.0675(17)
Fe1 C26 2.0698(17)
Fe1 C27 2.0762(16)
Fe1 B5 2.2157(18)
Fe1 B6 2.2240(19)
Fe1 C4 2.2976(15)
Fe1 B7 2.3009(18)
C2 C12 1.494(2)
C2 C4 1.501(2)
C2 B5 1.588(2)
C2 B8 1.693(2)
C3 B7 1.564(2)
C3 B6 1.576(2)
C3 B9 1.648(2)
C3 H3 0.920(19)
C4 B10 1.712(2)
C4 B7 1.740(2)
C4 B8 1.785(2)
C4 H4 0.970(19)
B5 B11 1.809(3)
B5 B8 1.812(3)
B5 B6 1.850(3)
B5 H5 1.052(18)
B6 B11 1.805(3)
B6 B9 1.816(3)
B6 H6 1.09(2)
B7 B10 1.814(3)
B7 B9 1.827(3)
B7 H7 1.084(17)
B8 B11 1.728(3)
B8 B10 1.751(3)
B8 H8 1.055(19)
B9 B10 1.743(3)
B9 B11 1.766(3)
B9 H9 1.07(2)
B10 B11 1.821(3)
B10 H10 1.08(2)
B11 H11 1.07(2)
C12 C17 1.393(2)
C12 C13 1.398(2)
C13 C14 1.384(2)
C13 H13 0.948(17)
C14 C15 1.395(2)
C14 H14 0.944(18)
C15 C16 1.396(2)
C15 C18 1.438(2)
C16 C17 1.385(2)
C16 H16 0.925(18)
C17 H17 0.963(18)
C18 C19 1.207(2)
C19 Si1 1.8419(16)
C20 Si1 1.856(2)
C20 H20a 0.92(3)
C20 H20b 0.91(3)
C20 H20c 0.91(3)
C21 Si1 1.849(2)
C21 H21a 0.92(3)
C21 H21b 0.95(2)
C21 H21c 0.93(2)
C22 Si1 1.850(2)
C22 H22a 0.98(3)
C22 H22b 0.85(3)
C22 H22c 0.93(3)
C23 C27 1.406(3)
C23 C24 1.417(3)
C23 H23 0.92(2)
C24 C25 1.411(3)
C24 H24 0.86(2)
C25 C26 1.406(3)
C25 H25 0.89(2)
C26 C27 1.408(2)
C26 H26 0.99(2)
C27 H27 0.95(2)
